data_7057928
loop_
_publ_author_name
'Landovsk\'y, T.'
'Dvo\<r\'akov\'a, H.'
'Eigner, V.'
'Babor, M.'
'Krupi\<cka, M.'
'Kohout, M.'
'Lhot\'ak, P.'

_publ_section_title
;
 Chemoselective oxidation of phenoxathiin-based thiacalix[4]arene and the
 stereoselective alkylation of products
;
_journal_issue 24
_journal_name_full 'New Journal of Chemistry'
_journal_page_first 20074
_journal_paper_doi 10.1039/C8NJ04690E
_journal_volume 42
_journal_year 2018
_chemical_formula_moiety 'C40 H46 O11 S4, C H2 Cl2, C H4 O'
_chemical_formula_sum 'C42 H52 Cl2 O12 S4'
_chemical_formula_weight 948.02
_space_group_IT_number 14
_space_group_name_Hall '-P 2ybc'
_space_group_name_H-M_alt 'P 1 21/c 1'
_symmetry_cell_setting monoclinic
_symmetry_space_group_name_Hall '-P 2ybc'
_symmetry_space_group_name_H-M 'P 1 21/c 1'
_atom_sites_solution_hydrogens difmap
_atom_sites_solution_primary other
_atom_sites_solution_secondary difmap
_audit_update_record
;
2018-06-12 deposited with the CCDC.
2018-11-07 downloaded from the CCDC.
;
_cell_angle_alpha 90
_cell_angle_beta 105.0627(9)
_cell_angle_gamma 90
_cell_formula_units_Z 4
_cell_length_a 14.7527(5)
_cell_length_b 13.3087(4)
_cell_length_c 25.0148(8)
_cell_measurement_reflns_used 280
_cell_measurement_temperature 180
_cell_measurement_theta_max 69
_cell_measurement_theta_min 28
_cell_volume 4742.6(3)
_computing_cell_refinement 'Apex3 (Bruker AXS, 2015)'
_computing_data_collection 'Apex3 (Bruker AXS, 2015)'
_computing_data_reduction 'Apex3 (Bruker AXS, 2015)'
_computing_molecular_graphics 'CAMERON (Watkin et al., 1996)'
_computing_publication_material 'CRYSTALS (Betteridge et al., 2003)'
_computing_structure_refinement 'CRYSTALS (Betteridge et al., 2003)'
_computing_structure_solution 'Superflip (Palatinus & Chapuis, 2007)'
_diffrn_ambient_pressure 101
_diffrn_ambient_temperature 180
_diffrn_measured_fraction_theta_full 0.998
_diffrn_measured_fraction_theta_max 0.998
_diffrn_measurement_device Area
_diffrn_measurement_device_type 'Bruker Kappa Apex3'
_diffrn_measurement_method '\f & \w scans'
_diffrn_radiation_monochromator graphite
_diffrn_radiation_type 'Cu K\a'
_diffrn_radiation_wavelength 1.54180
_diffrn_reflns_av_R_equivalents 0.132
_diffrn_reflns_limit_h_max 18
_diffrn_reflns_limit_h_min -18
_diffrn_reflns_limit_k_max 16
_diffrn_reflns_limit_k_min -16
_diffrn_reflns_limit_l_max 31
_diffrn_reflns_limit_l_min -31
_diffrn_reflns_number 82323
_diffrn_reflns_theta_full 74.668
_diffrn_reflns_theta_max 74.668
_diffrn_reflns_theta_min 3.102
_diffrn_standards_number 0
_exptl_absorpt_coefficient_mu 3.358
_exptl_absorpt_correction_T_max 0.28
_exptl_absorpt_correction_T_min 0.20
_exptl_absorpt_correction_type multi-scan
_exptl_absorpt_process_details 'SADABS (Siemens, 1996)'
_exptl_crystal_colour colourless
_exptl_crystal_density_diffrn 1.328
_exptl_crystal_density_method 'not measured'
_exptl_crystal_description prism
_exptl_crystal_F_000 1991.966
_exptl_crystal_size_max 0.592
_exptl_crystal_size_mid 0.454
_exptl_crystal_size_min 0.382
_refine_diff_density_max 0.60
_refine_diff_density_min -0.51
_refine_ls_extinction_coef 164(14)
_refine_ls_extinction_method 'Larson (1970), Equation 22'
_refine_ls_goodness_of_fit_ref 0.9364
_refine_ls_hydrogen_treatment constr
_refine_ls_matrix_type full
_refine_ls_number_parameters 695
_refine_ls_number_reflns 9700
_refine_ls_number_restraints 202
_refine_ls_R_factor_all 0.0561
_refine_ls_R_factor_gt 0.0556
_refine_ls_shift/su_max 0.0009376
_refine_ls_shift/su_mean 0.0000636
_refine_ls_structure_factor_coef Fsqd
_refine_ls_weighting_details
;
 Method, part 1, Chebychev polynomial, (Watkin, 1994, Prince, 1982) 
 [weight] = 1.0/[A~0~*T~0~(x)+A~1~*T~1~(x) ... +A~n-1~]*T~n-1~(x)] 
 where A~i~ are the Chebychev coefficients listed below and x= Fcalc/Fmax 
 Method = Robust Weighting (Prince, 1982) 
 W = [weight] * [1-(deltaF/6*sigmaF)^2^]^2^ 
 A~i~ are: 
 11.9 18.3 8.63 2.09 
;
_refine_ls_weighting_scheme calc
_refine_ls_wR_factor_all 0.1403
_refine_ls_wR_factor_gt 0.1402
_refine_ls_wR_factor_ref 0.1403
_reflns_limit_h_max 17
_reflns_limit_h_min -18
_reflns_limit_k_max 16
_reflns_limit_k_min 0
_reflns_limit_l_max 31
_reflns_limit_l_min 0
_reflns_number_gt 9552
_reflns_number_total 9700
_reflns_threshold_expression I>2.0\s(I)
_oxford_diffrn_Wilson_B_factor 2.24
_oxford_diffrn_Wilson_scale 60.44
_oxford_refine_ls_r_factor_ref 0.0561
_oxford_refine_ls_scale 0.12103(6)
_oxford_reflns_number_all 9700
_cod_data_source_file c8nj04690e2.cif
_cod_data_source_block 5
_cod_depositor_comments 'Adding full bibliography for 7057927--7057931.cif.'
_cod_original_sg_symbol_Hall '-P 2ybc '
_cod_original_sg_symbol_H-M 'P 21/c '
_cod_database_code 7057928
_oxford_refine_reflns_threshold_expression_ref I>-3.0\s(I)

loop_
_symmetry_equiv_pos_as_xyz
x,y,z
-x,-y,-z
x,-y+1/2,z+1/2
-x,y+1/2,-z+1/2

loop_
_atom_site_label
_atom_site_type_symbol
_atom_site_fract_x
_atom_site_fract_y
_atom_site_fract_z
_atom_site_U_iso_or_equiv
_atom_site_occupancy
_atom_site_adp_type
_atom_site_refinement_flags_posn
_atom_site_refinement_flags_adp
_atom_site_refinement_flags_occupancy
_atom_site_disorder_assembly
_atom_site_disorder_group
C1 C 0.35314(12) 0.69211(14) 0.19197(8) 0.0226 1.0000 Uani . . . . .
S2 S 0.30041(3) 0.81013(3) 0.19559(2) 0.0246 1.0000 Uani . . . . .
C3 C 0.17695(12) 0.78851(13) 0.17154(8) 0.0222 1.0000 Uani . . . . .
C4 C 0.13984(14) 0.77451(14) 0.11524(8) 0.0260 1.0000 Uani . . . . .
C5 C 0.04416(14) 0.75585(15) 0.09212(8) 0.0269 1.0000 Uani . . . . .
C6 C -0.01325(13) 0.75021(15) 0.12856(8) 0.0258 1.0000 Uani . . . . .
C7 C 0.02315(13) 0.76523(14) 0.18472(8) 0.0230 1.0000 Uani . . . . .
S8 S -0.05297(3) 0.76911(3) 0.229241(19) 0.0238 1.0000 Uani . . . . .
C9 C 0.02771(13) 0.71221(13) 0.28775(7) 0.0208 1.0000 Uani . . . . .
C10 C 0.00129(13) 0.64449(13) 0.32454(7) 0.0218 1.0000 Uani . . . . .
C11 C 0.07338(14) 0.61257(16) 0.36902(8) 0.0282 1.0000 Uani . . . . .
C12 C 0.16508(14) 0.64825(18) 0.37926(8) 0.0307 1.0000 Uani . . . . .
S13 S 0.25044(4) 0.59723(5) 0.43619(2) 0.0417 1.0000 Uani . . . . .
C14 C 0.34219(15) 0.56101(19) 0.40650(8) 0.0353 1.0000 Uani . . . . .
C15 C 0.42899(15) 0.60682(19) 0.42583(9) 0.0352 1.0000 Uani . . . . .
C16 C 0.50165(14) 0.59072(17) 0.40112(9) 0.0324 1.0000 Uani . . . . .
C17 C 0.48354(14) 0.52871(16) 0.35505(9) 0.0295 1.0000 Uani . . . . .
C18 C 0.39580(14) 0.48380(15) 0.33430(8) 0.0271 1.0000 Uani . . . . .
S19 S 0.37746(3) 0.42459(3) 0.26940(2) 0.0260 1.0000 Uani . . . . .
C20 C 0.38898(13) 0.52501(14) 0.22501(8) 0.0233 1.0000 Uani . . . . .
C21 C 0.45756(13) 0.51919(15) 0.19616(8) 0.0264 1.0000 Uani . . . . .
C22 C 0.47281(13) 0.59822(15) 0.16308(8) 0.0271 1.0000 Uani . . . . .
C23 C 0.41976(13) 0.68511(15) 0.16195(8) 0.0254 1.0000 Uani . . . . .
C24 C 0.11809(12) 0.78599(13) 0.20677(8) 0.0212 1.0000 Uani . . . . .
O25 O 0.15250(9) 0.80459(10) 0.26170(5) 0.0242 1.0000 Uani . . . . .
C26 C 0.11989(13) 0.74465(14) 0.29741(8) 0.0227 1.0000 Uani . . . . .
C27 C 0.19041(14) 0.71715(16) 0.34421(8) 0.0269 1.0000 Uani . . . . .
O28 O 0.27809(10) 0.75406(12) 0.35278(6) 0.0337 1.0000 Uani . . . . .
C29 C 0.32257(15) 0.49829(17) 0.35996(8) 0.0312 1.0000 Uani . . . . .
O30 O 0.23634(11) 0.45864(14) 0.34299(7) 0.0403 1.0000 Uani . . . . .
C31 C 0.33318(12) 0.61121(13) 0.22266(7) 0.0209 1.0000 Uani . . . . .
O32 O 0.26651(9) 0.61969(10) 0.25068(6) 0.0253 1.0000 Uani . . . . .
O33 O 0.32381(10) 0.84121(11) 0.25242(6) 0.0314 1.0000 Uani . . . . .
O34 O 0.32516(10) 0.87424(11) 0.15566(8) 0.0380 1.0000 Uani . . . . .
O35 O -0.05989(12) 0.87690(12) 0.24353(7) 0.0398 1.0000 Uani . . . . .
O36 O 0.28651(13) 0.67626(19) 0.47518(6) 0.0571 1.0000 Uani . . . . .
O37 O 0.20932(13) 0.51148(19) 0.45496(7) 0.0583 1.0000 Uani . . . . .
O38 O 0.45106(11) 0.35487(11) 0.26981(7) 0.0366 1.0000 Uani . . . . .
O39 O 0.28186(10) 0.38793(11) 0.25400(7) 0.0333 1.0000 Uani . . . . .
C40 C 0.00319(16) 0.7440(2) 0.03001(9) 0.0423 1.0000 Uani D U . . .
C41 C 0.0535(7) 0.8115(10) -0.0021(4) 0.0703 0.462(12) Uani D U P 1 1
C42 C 0.0178(9) 0.6324(5) 0.0162(3) 0.0680 0.462(12) Uani D U P 1 1
C43 C -0.1027(3) 0.7600(8) 0.0121(3) 0.0460 0.462(12) Uani D U P 1 1
C141 C 0.0072(11) 0.8524(5) 0.0075(4) 0.0661 0.283(8) Uani D U P 1 2
C142 C 0.0690(7) 0.6840(10) 0.0042(4) 0.0570 0.283(8) Uani D U P 1 2
C143 C -0.0971(6) 0.7025(13) 0.0123(5) 0.0695 0.283(8) Uani D U P 1 2
C241 C 0.0730(8) 0.7651(14) -0.0044(5) 0.0513 0.255(10) Uani D U P 1 3
C242 C -0.0334(14) 0.6359(7) 0.0174(5) 0.0654 0.255(10) Uani D U P 1 3
C243 C -0.0802(10) 0.8164(13) 0.0108(5) 0.0603 0.255(10) Uani D U P 1 3
C44 C -0.09883(14) 0.60475(14) 0.31622(8) 0.0255 1.0000 Uani . . . . .
C45 C -0.12851(15) 0.54686(17) 0.26124(9) 0.0343 1.0000 Uani . . . . .
C46 C -0.16709(16) 0.69138(16) 0.31750(11) 0.0367 1.0000 Uani . . . . .
C47 C -0.10500(16) 0.53189(16) 0.36240(10) 0.0346 1.0000 Uani . . . . .
C48 C 0.5954(5) 0.6495(4) 0.4162(2) 0.0409 0.680(17) Uani D U P 2 1
C49 C 0.6083(5) 0.7022(9) 0.4720(4) 0.0729 0.680(17) Uani D U P 2 1
C50 C 0.6769(8) 0.5758(8) 0.4199(4) 0.0513 0.680(17) Uani D U P 2 1
C51 C 0.5940(4) 0.7288(4) 0.3709(4) 0.0663 0.680(17) Uani D U P 2 1
C148 C 0.5935(11) 0.6438(8) 0.4268(5) 0.0410 0.320(17) Uani D U P 2 2
C149 C 0.6157(7) 0.6538(12) 0.4901(5) 0.0479 0.320(17) Uani D U P 2 2
C150 C 0.6770(16) 0.5926(15) 0.4119(8) 0.0404 0.320(17) Uani D U P 2 2
C151 C 0.5833(11) 0.7498(10) 0.4018(9) 0.0819 0.320(17) Uani D U P 2 2
C52 C 0.54839(15) 0.59199(17) 0.13113(9) 0.0397 1.0000 Uani D U . . .
C53 C 0.6432(2) 0.5952(4) 0.17499(19) 0.0614 0.668(5) Uani D U P 3 1
C54 C 0.5399(4) 0.4900(3) 0.1015(2) 0.0707 0.668(5) Uani D U P 3 1
C55 C 0.5425(4) 0.6786(4) 0.0910(2) 0.0700 0.668(5) Uani D U P 3 1
C153 C 0.6190(5) 0.6794(6) 0.1470(4) 0.0621 0.332(5) Uani D U P 3 2
C154 C 0.6061(7) 0.4948(5) 0.1405(4) 0.0615 0.332(5) Uani D U P 3 2
C155 C 0.5019(6) 0.6029(9) 0.0685(2) 0.0642 0.332(5) Uani D U P 3 2
O901 O 0.11523(12) 0.52808(13) 0.20076(9) 0.0475 1.0000 Uani . . . . .
C902 C 0.1199(3) 0.4884(3) 0.14876(13) 0.0675 1.0000 Uani . . . . .
C903 C 0.2309(5) 0.9111(5) 0.4410(3) 0.0800 0.665(9) Uani D U P 4 1
Cl904 Cl 0.2688(2) 0.9956(4) 0.4961(2) 0.1504 0.665(9) Uani D U P 4 1
Cl905 Cl 0.1452(3) 0.9662(2) 0.38663(16) 0.1009 0.665(9) Uani D U P 4 1
C913 C 0.2568(11) 0.9171(12) 0.4667(5) 0.0902 0.335(9) Uani D U P 4 2
Cl914 Cl 0.2535(6) 0.9769(8) 0.5287(5) 0.1802 0.335(9) Uani D U P 4 2
Cl915 Cl 0.1681(7) 0.9676(8) 0.4124(5) 0.1490 0.335(9) Uani D U P 4 2
H41 H 0.1803 0.7775 0.0911 0.0282 1.0000 Uiso R . . . .
H61 H -0.0756 0.7359 0.1152 0.0281 1.0000 Uiso R . . . .
H111 H 0.0609 0.5649 0.3937 0.0309 1.0000 Uiso R . . . .
H151 H 0.4359 0.6507 0.4553 0.0399 1.0000 Uiso R . . . .
H171 H 0.5318 0.5175 0.3359 0.0327 1.0000 Uiso R . . . .
H211 H 0.4934 0.4614 0.1996 0.0279 1.0000 Uiso R . . . .
H231 H 0.4303 0.7408 0.1420 0.0281 1.0000 Uiso R . . . .
H412 H 0.0231 0.8041 -0.0414 0.0842 0.462(12) Uiso R . P 1 1
H413 H 0.0526 0.8825 0.0084 0.0837 0.462(12) Uiso R . P 1 1
H411 H 0.1182 0.7878 0.0041 0.0840 0.462(12) Uiso R . P 1 1
H421 H -0.0045 0.6212 -0.0228 0.0870 0.462(12) Uiso R . P 1 1
H422 H 0.0831 0.6135 0.0277 0.0870 0.462(12) Uiso R . P 1 1
H423 H -0.0181 0.5898 0.0350 0.0869 0.462(12) Uiso R . P 1 1
H431 H -0.1267 0.7494 -0.0274 0.0618 0.462(12) Uiso R . P 1 1
H433 H -0.1148 0.8291 0.0211 0.0619 0.462(12) Uiso R . P 1 1
H432 H -0.1351 0.7150 0.0319 0.0616 0.462(12) Uiso R . P 1 1
H1411 H -0.0119 0.8527 -0.0324 0.0921 0.283(8) Uiso R . P 1 2
H1413 H -0.0329 0.8987 0.0205 0.0919 0.283(8) Uiso R . P 1 2
H1412 H 0.0706 0.8767 0.0191 0.0919 0.283(8) Uiso R . P 1 2
H1422 H 0.0497 0.6891 -0.0357 0.0930 0.283(8) Uiso R . P 1 2
H1421 H 0.1337 0.7060 0.0165 0.0929 0.283(8) Uiso R . P 1 2
H1423 H 0.0643 0.6147 0.0148 0.0929 0.283(8) Uiso R . P 1 2
H1431 H -0.1152 0.6869 -0.0294 0.0860 0.283(8) Uiso R . P 1 2
H1432 H -0.1362 0.7617 0.0205 0.0858 0.283(8) Uiso R . P 1 2
H1433 H -0.1044 0.6401 0.0354 0.0858 0.283(8) Uiso R . P 1 2
H2413 H 0.0414 0.7591 -0.0441 0.0770 0.255(10) Uiso R . P 1 3
H2411 H 0.1044 0.8309 0.0026 0.0771 0.255(10) Uiso R . P 1 3
H2412 H 0.1204 0.7121 0.0055 0.0768 0.255(10) Uiso R . P 1 3
H2422 H -0.0742 0.6340 -0.0192 0.0960 0.255(10) Uiso R . P 1 3
H2421 H -0.0698 0.6201 0.0434 0.0960 0.255(10) Uiso R . P 1 3
H2423 H 0.0144 0.5856 0.0204 0.0959 0.255(10) Uiso R . P 1 3
H2431 H -0.1164 0.8016 -0.0265 0.0820 0.255(10) Uiso R . P 1 3
H2432 H -0.0533 0.8831 0.0117 0.0819 0.255(10) Uiso R . P 1 3
H2433 H -0.1215 0.8144 0.0353 0.0819 0.255(10) Uiso R . P 1 3
H453 H -0.1866 0.5128 0.2580 0.0483 1.0000 Uiso R . . . .
H452 H -0.1359 0.5904 0.2293 0.0490 1.0000 Uiso R . . . .
H451 H -0.0840 0.4942 0.2585 0.0479 1.0000 Uiso R . . . .
H462 H -0.2278 0.6625 0.3133 0.0512 1.0000 Uiso R . . . .
H461 H -0.1491 0.7264 0.3519 0.0522 1.0000 Uiso R . . . .
H463 H -0.1682 0.7392 0.2878 0.0517 1.0000 Uiso R . . . .
H471 H -0.1686 0.5059 0.3575 0.0487 1.0000 Uiso R . . . .
H472 H -0.0865 0.5630 0.3991 0.0490 1.0000 Uiso R . . . .
H473 H -0.0653 0.4733 0.3615 0.0477 1.0000 Uiso R . . . .
H491 H 0.6683 0.7372 0.4805 0.0997 0.680(17) Uiso R . P 2 1
H492 H 0.5598 0.7514 0.4703 0.0999 0.680(17) Uiso R . P 2 1
H493 H 0.6084 0.6524 0.5005 0.1002 0.680(17) Uiso R . P 2 1
H503 H 0.7350 0.6116 0.4347 0.0701 0.680(17) Uiso R . P 2 1
H502 H 0.6705 0.5206 0.4436 0.0698 0.680(17) Uiso R . P 2 1
H501 H 0.6756 0.5507 0.3830 0.0698 0.680(17) Uiso R . P 2 1
H512 H 0.6500 0.7692 0.3817 0.0929 0.680(17) Uiso R . P 2 1
H511 H 0.5402 0.7703 0.3675 0.0928 0.680(17) Uiso R . P 2 1
H513 H 0.5907 0.6952 0.3362 0.0925 0.680(17) Uiso R . P 2 1
H1492 H 0.6787 0.6778 0.5036 0.0701 0.320(17) Uiso R . P 2 2
H1493 H 0.5739 0.6994 0.5019 0.0699 0.320(17) Uiso R . P 2 2
H1491 H 0.6112 0.5882 0.5057 0.0699 0.320(17) Uiso R . P 2 2
H1501 H 0.7329 0.6331 0.4238 0.0638 0.320(17) Uiso R . P 2 2
H1502 H 0.6873 0.5269 0.4288 0.0641 0.320(17) Uiso R . P 2 2
H1503 H 0.6619 0.5854 0.3722 0.0639 0.320(17) Uiso R . P 2 2
H1511 H 0.6433 0.7832 0.4125 0.1060 0.320(17) Uiso R . P 2 2
H1513 H 0.5391 0.7857 0.4167 0.1059 0.320(17) Uiso R . P 2 2
H1512 H 0.5618 0.7468 0.3621 0.1059 0.320(17) Uiso R . P 2 2
H531 H 0.6924 0.5888 0.1554 0.0915 0.668(5) Uiso R . P 3 1
H533 H 0.6522 0.6580 0.1950 0.0920 0.668(5) Uiso R . P 3 1
H532 H 0.6489 0.5401 0.2005 0.0918 0.668(5) Uiso R . P 3 1
H542 H 0.5863 0.4867 0.0792 0.1007 0.668(5) Uiso R . P 3 1
H541 H 0.5527 0.4338 0.1270 0.1009 0.668(5) Uiso R . P 3 1
H543 H 0.4774 0.4818 0.0768 0.1010 0.668(5) Uiso R . P 3 1
H551 H 0.5927 0.6692 0.0727 0.0978 0.668(5) Uiso R . P 3 1
H552 H 0.5528 0.7415 0.1119 0.0978 0.668(5) Uiso R . P 3 1
H553 H 0.4815 0.6778 0.0640 0.0979 0.668(5) Uiso R . P 3 1
H1533 H 0.6692 0.6698 0.1294 0.0819 0.332(5) Uiso R . P 3 2
H1531 H 0.6448 0.6816 0.1865 0.0820 0.332(5) Uiso R . P 3 2
H1532 H 0.5876 0.7421 0.1347 0.0818 0.332(5) Uiso R . P 3 2
H1542 H 0.6500 0.4966 0.1171 0.0838 0.332(5) Uiso R . P 3 2
H1541 H 0.6413 0.4885 0.1786 0.0840 0.332(5) Uiso R . P 3 2
H1543 H 0.5654 0.4372 0.1301 0.0840 0.332(5) Uiso R . P 3 2
H1551 H 0.5492 0.6035 0.0481 0.0839 0.332(5) Uiso R . P 3 2
H1552 H 0.4657 0.6637 0.0610 0.0838 0.332(5) Uiso R . P 3 2
H1553 H 0.4608 0.5468 0.0561 0.0839 0.332(5) Uiso R . P 3 2
H9031 H 0.2866 0.8918 0.4275 0.1039 0.665(9) Uiso R . P 4 1
H9032 H 0.2040 0.8505 0.4545 0.1044 0.665(9) Uiso R . P 4 1
H9131 H 0.3189 0.9254 0.4598 0.1071 0.335(9) Uiso R . P 4 2
H9132 H 0.2443 0.8453 0.4694 0.1072 0.335(9) Uiso R . P 4 2
H9011 H 0.0956 0.4797 0.2134 0.0696 1.0000 Uiso R . . . .
H321 H 0.2249 0.5782 0.2442 0.0353 1.0000 Uiso R . . . .
H301 H 0.2389 0.4298 0.3131 0.0577 1.0000 Uiso R . . . .
H281 H 0.2903 0.7719 0.3231 0.0485 1.0000 Uiso R . . . .
H9021 H 0.1419 0.5395 0.1274 0.0974 1.0000 Uiso R . . . .
H9022 H 0.1626 0.4314 0.1533 0.0975 1.0000 Uiso R . . . .
H9023 H 0.0579 0.4675 0.1289 0.0981 1.0000 Uiso R . . . .

loop_
_atom_site_aniso_label
_atom_site_aniso_U_11
_atom_site_aniso_U_22
_atom_site_aniso_U_33
_atom_site_aniso_U_23
_atom_site_aniso_U_13
_atom_site_aniso_U_12
C1 0.0187(8) 0.0220(8) 0.0282(9) 0.0017(7) 0.0083(7) -0.0002(7)
S2 0.0191(2) 0.0185(2) 0.0405(3) 0.00550(17) 0.01551(19) 0.00006(15)
C3 0.0190(8) 0.0192(8) 0.0328(9) 0.0074(7) 0.0147(7) 0.0041(6)
C4 0.0271(9) 0.0253(9) 0.0313(10) 0.0082(7) 0.0176(8) 0.0057(7)
C5 0.0284(10) 0.0298(10) 0.0260(9) 0.0060(7) 0.0133(8) 0.0038(8)
C6 0.0210(9) 0.0320(10) 0.0267(9) 0.0075(8) 0.0101(7) 0.0031(7)
C7 0.0225(9) 0.0240(9) 0.0264(9) 0.0053(7) 0.0131(7) 0.0020(7)
S8 0.0189(2) 0.0285(2) 0.0282(2) 0.00630(17) 0.01375(17) 0.00381(16)
C9 0.0230(8) 0.0203(8) 0.0226(8) -0.0007(7) 0.0125(7) 0.0012(7)
C10 0.0254(9) 0.0203(8) 0.0254(9) -0.0013(7) 0.0165(7) 0.0005(7)
C11 0.0320(10) 0.0353(10) 0.0225(9) 0.0040(8) 0.0163(8) 0.0009(8)
C12 0.0293(10) 0.0460(12) 0.0190(8) 0.0033(8) 0.0103(7) 0.0015(9)
S13 0.0326(3) 0.0754(4) 0.0196(2) 0.0113(2) 0.0110(2) 0.0077(3)
C14 0.0303(10) 0.0552(13) 0.0215(9) 0.0108(9) 0.0083(8) 0.0037(9)
C15 0.0314(11) 0.0489(13) 0.0238(9) 0.0027(9) 0.0041(8) 0.0063(9)
C16 0.0250(9) 0.0375(11) 0.0322(10) 0.0005(8) 0.0033(8) 0.0058(8)
C17 0.0233(9) 0.0324(10) 0.0332(10) 0.0031(8) 0.0078(8) 0.0046(8)
C18 0.0262(9) 0.0270(9) 0.0274(9) 0.0067(7) 0.0057(7) 0.0018(7)
S19 0.0261(2) 0.0197(2) 0.0319(2) 0.00363(17) 0.00713(18) 0.00127(16)
C20 0.0230(8) 0.0208(8) 0.0254(9) -0.0002(7) 0.0051(7) -0.0009(7)
C21 0.0244(9) 0.0242(9) 0.0313(9) -0.0027(7) 0.0085(7) 0.0034(7)
C22 0.0231(9) 0.0315(10) 0.0291(9) -0.0035(8) 0.0115(7) -0.0001(7)
C23 0.0216(9) 0.0268(9) 0.0304(9) 0.0025(7) 0.0113(7) -0.0016(7)
C24 0.0214(8) 0.0191(8) 0.0265(9) 0.0059(7) 0.0124(7) 0.0020(7)
O25 0.0248(6) 0.0254(6) 0.0254(6) 0.0029(5) 0.0116(5) -0.0049(5)
C26 0.0252(9) 0.0241(9) 0.0224(8) 0.0002(7) 0.0126(7) -0.0016(7)
C27 0.0241(9) 0.0362(10) 0.0227(9) -0.0022(8) 0.0101(7) -0.0015(8)
O28 0.0247(7) 0.0483(9) 0.0285(7) -0.0001(6) 0.0080(6) -0.0080(6)
C29 0.0286(10) 0.0392(11) 0.0269(9) 0.0109(8) 0.0094(8) 0.0006(8)
O30 0.0299(8) 0.0533(10) 0.0398(8) 0.0040(7) 0.0130(6) -0.0105(7)
C31 0.0190(8) 0.0212(8) 0.0235(8) 0.0005(7) 0.0071(7) -0.0012(7)
O32 0.0252(7) 0.0242(6) 0.0304(7) 0.0034(5) 0.0144(5) -0.0000(5)
O33 0.0238(7) 0.0274(7) 0.0455(8) -0.0067(6) 0.0137(6) -0.0048(5)
O34 0.0289(7) 0.0282(7) 0.0644(10) 0.0193(7) 0.0259(7) 0.0016(6)
O35 0.0455(9) 0.0308(8) 0.0525(10) 0.0082(7) 0.0301(8) 0.0139(7)
O36 0.0421(10) 0.1081(17) 0.0212(7) -0.0115(9) 0.0084(7) 0.0123(10)
O37 0.0436(10) 0.0982(16) 0.0386(9) 0.0365(10) 0.0202(8) 0.0123(10)
O38 0.0380(8) 0.0247(7) 0.0469(9) 0.0056(6) 0.0107(7) 0.0084(6)
O39 0.0317(8) 0.0257(7) 0.0414(8) 0.0017(6) 0.0078(6) -0.0069(6)
C40 0.0425(12) 0.0641(15) 0.0233(10) 0.0064(10) 0.0139(9) 0.0064(11)
C41 0.064(5) 0.108(7) 0.043(4) 0.027(5) 0.021(3) -0.015(5)
C42 0.084(6) 0.080(5) 0.032(3) -0.013(3) 0.002(4) 0.022(4)
C43 0.038(3) 0.071(5) 0.026(3) -0.008(4) 0.001(2) 0.006(3)
C141 0.088(7) 0.084(7) 0.026(4) 0.023(4) 0.014(5) 0.011(6)
C142 0.052(5) 0.081(7) 0.038(5) -0.021(5) 0.014(4) 0.009(5)
C143 0.065(6) 0.109(8) 0.031(5) -0.004(6) 0.007(4) -0.010(7)
C241 0.048(6) 0.081(8) 0.027(4) 0.001(5) 0.013(4) 0.001(6)
C242 0.080(8) 0.072(7) 0.034(5) 0.001(5) -0.003(6) -0.034(6)
C243 0.054(6) 0.092(8) 0.030(5) 0.003(6) 0.002(4) 0.027(6)
C44 0.0263(9) 0.0215(8) 0.0352(10) 0.0009(7) 0.0194(8) -0.0003(7)
C45 0.0334(11) 0.0299(10) 0.0410(11) -0.0032(9) 0.0123(9) -0.0066(8)
C46 0.0346(11) 0.0306(10) 0.0554(14) 0.0065(9) 0.0309(10) 0.0057(9)
C47 0.0375(11) 0.0285(10) 0.0454(12) 0.0056(9) 0.0244(10) -0.0039(9)
C48 0.0287(12) 0.0466(14) 0.047(2) -0.0151(15) 0.0095(16) -0.0021(11)
C49 0.055(3) 0.096(5) 0.073(4) -0.050(4) 0.024(3) -0.017(3)
C50 0.031(3) 0.067(4) 0.051(4) -0.011(3) 0.001(2) 0.008(3)
C51 0.055(3) 0.047(3) 0.098(5) 0.005(3) 0.022(3) -0.008(2)
C148 0.0288(13) 0.0466(16) 0.047(2) -0.0143(16) 0.0092(18) -0.0023(13)
C149 0.029(4) 0.069(6) 0.043(5) -0.022(4) 0.006(3) -0.000(4)
C150 0.027(6) 0.058(6) 0.042(6) -0.016(5) 0.018(5) -0.018(4)
C151 0.075(7) 0.060(6) 0.096(8) 0.010(6) -0.005(6) -0.014(5)
C52 0.0363(11) 0.0446(12) 0.0469(12) -0.0013(10) 0.0266(10) 0.0046(9)
C53 0.0262(18) 0.085(3) 0.079(3) 0.015(2) 0.0235(19) 0.0018(19)
C54 0.079(3) 0.066(3) 0.089(4) -0.023(3) 0.062(3) 0.001(2)
C55 0.069(3) 0.084(3) 0.079(3) 0.032(3) 0.059(3) 0.027(3)
C153 0.045(4) 0.073(5) 0.085(6) -0.018(5) 0.046(4) -0.008(4)
C154 0.057(5) 0.064(5) 0.079(5) 0.006(4) 0.046(4) 0.019(4)
C155 0.057(5) 0.096(6) 0.048(4) 0.007(4) 0.028(4) 0.004(5)
O901 0.0345(8) 0.0356(9) 0.0708(12) 0.0150(8) 0.0108(8) -0.0068(7)
C902 0.078(2) 0.0599(18) 0.0526(17) 0.0104(14) -0.0051(15) -0.0137(16)
C903 0.080(5) 0.090(4) 0.076(5) -0.023(4) 0.031(4) -0.013(4)
Cl904 0.0924(15) 0.215(3) 0.137(3) -0.106(3) 0.0182(15) -0.0046(17)
Cl905 0.1086(19) 0.1109(15) 0.0861(17) -0.0149(13) 0.0304(15) 0.0050(12)
C913 0.088(8) 0.104(7) 0.094(10) -0.014(8) 0.051(8) -0.019(7)
Cl914 0.132(4) 0.236(6) 0.171(7) -0.058(6) 0.037(5) -0.015(4)
Cl915 0.121(5) 0.215(6) 0.114(5) -0.016(5) 0.035(4) 0.022(4)

loop_
_atom_type_symbol
_atom_type_scat_dispersion_real
_atom_type_scat_dispersion_imag
_atom_type_scat_Cromer_Mann_a1
_atom_type_scat_Cromer_Mann_b1
_atom_type_scat_Cromer_Mann_a2
_atom_type_scat_Cromer_Mann_b2
_atom_type_scat_Cromer_Mann_a3
_atom_type_scat_Cromer_Mann_b3
_atom_type_scat_Cromer_Mann_a4
_atom_type_scat_Cromer_Mann_b4
_atom_type_scat_Cromer_Mann_c
_atom_type_scat_source
C 0.0181 0.0091 2.3100 20.8439 1.0200 10.2075 1.5886 0.5687 0.8650 51.6512 0.2156 'International Tables Vol C 4.2.6.8 and 6.1.1.4'
H 0.0000 0.0000 0.4930 10.5109 0.3229 26.1257 0.1402 3.1424 0.0408 57.7998 0.0030 'International Tables Vol C 4.2.6.8 and 6.1.1.4'
O 0.0492 0.0322 3.0485 13.2771 2.2868 5.7011 1.5463 0.3239 0.8670 32.9089 0.2508 'International Tables Vol C 4.2.6.8 and 6.1.1.4'
S 0.3331 0.5567 6.9053 1.4679 5.2034 22.2151 1.4379 0.2536 1.5863 56.1720 0.8669 'International Tables Vol C 4.2.6.8 and 6.1.1.4'
Cl 0.3639 0.7018 11.4604 0.0104 7.1964 1.1662 6.2556 18.5194 1.6455 47.7784 -9.5574 'International Tables Vol C 4.2.6.8 and 6.1.1.4'

loop_
_geom_angle_atom_site_label_1
_geom_angle_atom_site_label_2
_geom_angle_atom_site_label_3
_geom_angle
_geom_angle_publ_flag
S2 C1 C23 118.13(14) yes
S2 C1 C31 119.91(14) yes
C23 C1 C31 121.74(17) yes
C1 S2 C3 105.29(9) yes
C1 S2 O33 108.16(9) yes
C3 S2 O33 110.00(9) yes
C1 S2 O34 107.38(9) yes
C3 S2 O34 106.48(9) yes
O33 S2 O34 118.72(10) yes
S2 C3 C4 117.59(14) yes
S2 C3 C24 122.75(15) yes
C4 C3 C24 119.66(17) yes
C3 C4 C5 122.21(17) yes
C3 C4 H41 119.4 no
C5 C4 H41 118.4 no
C4 C5 C6 117.15(18) yes
C4 C5 C40 121.99(17) yes
C6 C5 C40 120.85(18) yes
C5 C6 C7 120.92(18) yes
C5 C6 H61 119.6 no
C7 C6 H61 119.4 no
C6 C7 S8 119.99(14) yes
C6 C7 C24 121.07(17) yes
S8 C7 C24 118.72(14) yes
C7 S8 C9 96.06(8) yes
C7 S8 O35 105.83(9) yes
C9 S8 O35 106.43(9) yes
S8 C9 C10 124.25(14) yes
S8 C9 C26 115.02(13) yes
C10 C9 C26 120.59(17) yes
C9 C10 C11 115.64(17) yes
C9 C10 C44 123.45(17) yes
C11 C10 C44 120.88(17) yes
C10 C11 C12 123.16(18) yes
C10 C11 H111 119.6 no
C12 C11 H111 117.3 no
C11 C12 S13 118.05(16) yes
C11 C12 C27 121.19(19) yes
S13 C12 C27 120.65(16) yes
C12 S13 C14 103.18(9) yes
C12 S13 O36 108.96(12) yes
C14 S13 O36 107.14(11) yes
C12 S13 O37 107.25(11) yes
C14 S13 O37 110.89(12) yes
O36 S13 O37 118.37(12) yes
S13 C14 C15 118.10(18) yes
S13 C14 C29 119.70(17) yes
C15 C14 C29 121.6(2) yes
C14 C15 C16 121.8(2) yes
C14 C15 H151 117.1 no
C16 C15 H151 121.0 no
C15 C16 C17 117.3(2) yes
C15 C16 C48 124.0(3) yes
C17 C16 C48 118.1(3) yes
C15 C16 C17 117.3(2) yes
C15 C16 C148 116.7(6) yes
C17 C16 C148 126.0(6) yes
C16 C17 C18 121.57(19) yes
C16 C17 H171 119.7 no
C18 C17 H171 118.7 no
C17 C18 S19 116.08(15) yes
C17 C18 C29 121.27(19) yes
S19 C18 C29 122.01(16) yes
C18 S19 C20 102.89(9) yes
C18 S19 O38 110.49(10) yes
C20 S19 O38 107.34(9) yes
C18 S19 O39 107.58(10) yes
C20 S19 O39 109.43(9) yes
O38 S19 O39 118.05(9) yes
S19 C20 C21 118.97(14) yes
S19 C20 C31 119.43(14) yes
C21 C20 C31 121.46(17) yes
C20 C21 C22 121.23(18) yes
C20 C21 H211 118.2 no
C22 C21 H211 120.5 no
C21 C22 C23 117.55(17) yes
C21 C22 C52 121.37(18) yes
C23 C22 C52 121.02(18) yes
C22 C23 C1 121.25(18) yes
C22 C23 H231 120.1 no
C1 C23 H231 118.6 no
C7 C24 C3 118.92(17) yes
C7 C24 O25 120.65(16) yes
C3 C24 O25 120.43(16) yes
C24 O25 C26 116.73(14) yes
C9 C26 O25 124.09(17) yes
C9 C26 C27 123.17(17) yes
O25 C26 C27 112.72(16) yes
C26 C27 C12 116.03(18) yes
C26 C27 O28 120.83(18) yes
C12 C27 O28 123.10(18) yes
C27 O28 H281 112.3 no
C18 C29 C14 116.37(19) yes
C18 C29 O30 125.5(2) yes
C14 C29 O30 118.17(19) yes
C29 O30 H301 101.6 no
C20 C31 C1 116.58(16) yes
C20 C31 O32 122.93(16) yes
C1 C31 O32 120.39(16) yes
C31 O32 H321 117.1 no
C5 C40 C41 111.1(4) yes
C5 C40 C42 106.6(3) yes
C41 C40 C42 109.4(5) yes
C5 C40 C43 113.0(3) yes
C41 C40 C43 111.5(5) yes
C42 C40 C43 105.0(4) yes
C5 C40 C141 103.4(4) yes
C5 C40 C142 111.1(4) yes
C141 C40 C142 104.1(6) yes
C5 C40 C143 115.4(5) yes
C141 C40 C143 110.7(7) yes
C142 C40 C143 111.3(6) yes
C5 C40 C241 114.1(6) yes
C5 C40 C242 109.3(5) yes
C241 C40 C242 107.9(7) yes
C5 C40 C243 109.1(5) yes
C241 C40 C243 108.0(6) yes
C242 C40 C243 108.2(7) yes
C40 C41 H412 108.3 no
C40 C41 H413 112.6 no
H412 C41 H413 109.5 no
C40 C41 H411 108.3 no
H412 C41 H411 107.7 no
H413 C41 H411 110.3 no
C40 C42 H421 110.2 no
C40 C42 H422 111.7 no
H421 C42 H422 108.4 no
C40 C42 H423 108.9 no
H421 C42 H423 108.4 no
H422 C42 H423 109.3 no
C40 C43 H431 110.7 no
C40 C43 H433 107.4 no
H431 C43 H433 109.3 no
C40 C43 H432 111.4 no
H431 C43 H432 109.3 no
H433 C43 H432 108.6 no
C40 C141 H1411 110.6 no
C40 C141 H1413 112.7 no
H1411 C141 H1413 107.8 no
C40 C141 H1412 109.1 no
H1411 C141 H1412 108.1 no
H1413 C141 H1412 108.4 no
C40 C142 H1422 110.5 no
C40 C142 H1421 113.0 no
H1422 C142 H1421 108.1 no
C40 C142 H1423 106.4 no
H1422 C142 H1423 109.1 no
H1421 C142 H1423 109.6 no
C40 C143 H1431 109.9 no
C40 C143 H1432 102.4 no
H1431 C143 H1432 110.3 no
C40 C143 H1433 111.2 no
H1431 C143 H1433 111.5 no
H1432 C143 H1433 111.1 no
C40 C241 H2413 109.9 no
C40 C241 H2411 114.6 no
H2413 C241 H2411 109.3 no
C40 C241 H2412 105.5 no
H2413 C241 H2412 108.5 no
H2411 C241 H2412 108.8 no
C40 C242 H2422 108.6 no
C40 C242 H2421 107.0 no
H2422 C242 H2421 108.5 no
C40 C242 H2423 115.1 no
H2422 C242 H2423 108.7 no
H2421 C242 H2423 108.8 no
C40 C243 H2431 111.8 no
C40 C243 H2432 106.1 no
H2431 C243 H2432 109.3 no
C40 C243 H2433 111.6 no
H2431 C243 H2433 108.8 no
H2432 C243 H2433 109.2 no
C10 C44 C45 109.58(15) yes
C10 C44 C46 110.62(16) yes
C45 C44 C46 111.03(18) yes
C10 C44 C47 111.17(17) yes
C45 C44 C47 107.40(17) yes
C46 C44 C47 106.98(16) yes
C44 C45 H453 110.7 no
C44 C45 H452 112.5 no
H453 C45 H452 107.9 no
C44 C45 H451 112.4 no
H453 C45 H451 105.0 no
H452 C45 H451 107.8 no
C44 C46 H462 107.3 no
C44 C46 H461 110.8 no
H462 C46 H461 109.2 no
C44 C46 H463 110.8 no
H462 C46 H463 110.5 no
H461 C46 H463 108.3 no
C44 C47 H471 111.9 no
C44 C47 H472 112.5 no
H471 C47 H472 107.1 no
C44 C47 H473 109.5 no
H471 C47 H473 106.0 no
H472 C47 H473 109.7 no
C16 C48 C49 110.2(4) yes
C16 C48 C50 109.1(6) yes
C49 C48 C50 109.2(5) yes
C16 C48 C51 109.0(4) yes
C49 C48 C51 109.3(5) yes
C50 C48 C51 110.0(5) yes
C48 C49 H491 108.0 no
C48 C49 H492 110.9 no
H491 C49 H492 108.0 no
C48 C49 H493 109.4 no
H491 C49 H493 109.8 no
H492 C49 H493 110.7 no
C48 C50 H503 108.1 no
C48 C50 H502 108.9 no
H503 C50 H502 111.1 no
C48 C50 H501 109.8 no
H503 C50 H501 109.0 no
H502 C50 H501 109.9 no
C48 C51 H512 109.2 no
C48 C51 H511 108.4 no
H512 C51 H511 109.5 no
C48 C51 H513 109.3 no
H512 C51 H513 110.4 no
H511 C51 H513 109.9 no
C16 C148 C149 113.9(9) yes
C16 C148 C150 112.0(11) yes
C149 C148 C150 108.6(8) yes
C16 C148 C151 105.8(9) yes
C149 C148 C151 108.3(7) yes
C150 C148 C151 108.0(9) yes
C148 C149 H1492 108.6 no
C148 C149 H1493 112.8 no
H1492 C149 H1493 108.7 no
C148 C149 H1491 108.7 no
H1492 C149 H1491 108.8 no
H1493 C149 H1491 109.1 no
C148 C150 H1501 110.5 no
C148 C150 H1502 109.9 no
H1501 C150 H1502 110.2 no
C148 C150 H1503 107.9 no
H1501 C150 H1503 109.0 no
H1502 C150 H1503 109.2 no
C148 C151 H1511 108.9 no
C148 C151 H1513 107.7 no
H1511 C151 H1513 109.2 no
C148 C151 H1512 110.8 no
H1511 C151 H1512 109.8 no
H1513 C151 H1512 110.3 no
C22 C52 C53 106.0(2) yes
C22 C52 C54 108.7(2) yes
C53 C52 C54 108.3(3) yes
C22 C52 C55 112.3(2) yes
C53 C52 C55 109.6(3) yes
C54 C52 C55 111.6(3) yes
C22 C52 C153 111.0(3) yes
C22 C52 C154 114.6(4) yes
C153 C52 C154 106.6(5) yes
C22 C52 C155 109.4(4) yes
C153 C52 C155 106.4(5) yes
C154 C52 C155 108.5(5) yes
C52 C53 H531 107.2 no
C52 C53 H533 111.8 no
H531 C53 H533 108.3 no
C52 C53 H532 111.1 no
H531 C53 H532 108.5 no
H533 C53 H532 109.8 no
C52 C54 H542 109.3 no
C52 C54 H541 112.7 no
H542 C54 H541 107.0 no
C52 C54 H543 110.5 no
H542 C54 H543 108.5 no
H541 C54 H543 108.7 no
C52 C55 H551 107.2 no
C52 C55 H552 108.9 no
H551 C55 H552 109.2 no
C52 C55 H553 109.5 no
H551 C55 H553 110.4 no
H552 C55 H553 111.5 no
C52 C153 H1533 109.3 no
C52 C153 H1531 110.4 no
H1533 C153 H1531 109.1 no
C52 C153 H1532 109.6 no
H1533 C153 H1532 109.3 no
H1531 C153 H1532 109.3 no
C52 C154 H1542 108.4 no
C52 C154 H1541 111.0 no
H1542 C154 H1541 108.9 no
C52 C154 H1543 110.2 no
H1542 C154 H1543 108.8 no
H1541 C154 H1543 109.4 no
C52 C155 H1551 110.3 no
C52 C155 H1552 110.9 no
H1551 C155 H1552 109.3 no
C52 C155 H1553 109.4 no
H1551 C155 H1553 108.4 no
H1552 C155 H1553 108.5 no
C902 O901 H9011 99.8 no
O901 C902 H9021 110.2 no
O901 C902 H9022 111.5 no
H9021 C902 H9022 108.1 no
O901 C902 H9023 108.4 no
H9021 C902 H9023 109.1 no
H9022 C902 H9023 109.5 no
Cl904 C903 Cl905 111.0(3) yes
Cl904 C903 H9031 108.0 no
Cl905 C903 H9031 109.5 no
Cl904 C903 H9032 109.1 no
Cl905 C903 H9032 109.2 no
H9031 C903 H9032 110.0 no
Cl914 C913 Cl915 108.9(6) yes
Cl914 C913 H9131 110.2 no
Cl915 C913 H9131 111.2 no
Cl914 C913 H9132 109.5 no
Cl915 C913 H9132 108.2 no
H9131 C913 H9132 108.9 no

loop_
_geom_bond_atom_site_label_1
_geom_bond_atom_site_label_2
_geom_bond_distance
_geom_bond_publ_flag
C1 S2 1.7655(19) yes
C1 C23 1.386(3) yes
C1 C31 1.397(3) yes
S2 C3 1.7867(19) yes
S2 O33 1.4339(16) yes
S2 O34 1.4314(15) yes
C3 C4 1.385(3) yes
C3 C24 1.389(2) yes
C4 C5 1.402(3) yes
C4 H41 0.954 no
C5 C6 1.398(3) yes
C5 C40 1.522(3) yes
C6 C7 1.382(3) yes
C6 H61 0.913 no
C7 S8 1.7759(18) yes
C7 C24 1.393(3) yes
S8 C9 1.7963(19) yes
S8 O35 1.4883(16) yes
C9 C10 1.413(2) yes
C9 C26 1.387(3) yes
C10 C11 1.391(3) yes
C10 C44 1.531(3) yes
C11 C12 1.393(3) yes
C11 H111 0.936 no
C12 S13 1.773(2) yes
C12 C27 1.385(3) yes
S13 C14 1.772(2) yes
S13 O36 1.439(2) yes
S13 O37 1.428(2) yes
C14 C15 1.387(3) yes
C14 C29 1.400(3) yes
C15 C16 1.386(3) yes
C15 H151 0.925 no
C16 C17 1.386(3) yes
C16 C48 1.549(7) yes
C16 C17 1.386(3) yes
C16 C148 1.516(15) yes
C17 C18 1.397(3) yes
C17 H171 0.967 no
C18 S19 1.761(2) yes
C18 C29 1.406(3) yes
S19 C20 1.7737(19) yes
S19 O38 1.4263(15) yes
S19 O39 1.4468(15) yes
C20 C21 1.389(3) yes
C20 C31 1.404(3) yes
C21 C22 1.392(3) yes
C21 H211 0.924 no
C22 C23 1.392(3) yes
C22 C52 1.534(3) yes
C23 H231 0.930 no
C24 O25 1.358(2) yes
O25 C26 1.375(2) yes
C26 C27 1.398(3) yes
C27 O28 1.348(2) yes
O28 H281 0.843 no
C29 O30 1.340(3) yes
O30 H301 0.850 no
C31 O32 1.353(2) yes
O32 H321 0.810 no
C40 C41 1.521(4) yes
C40 C42 1.553(4) yes
C40 C43 1.524(4) yes
C40 C141 1.555(5) yes
C40 C142 1.525(5) yes
C40 C143 1.533(5) yes
C40 C241 1.531(5) yes
C40 C242 1.540(5) yes
C40 C243 1.538(5) yes
C41 H412 0.972 no
C41 H413 0.982 no
C41 H411 0.978 no
C42 H421 0.956 no
C42 H422 0.964 no
C42 H423 0.976 no
C43 H431 0.970 no
C43 H433 0.974 no
C43 H432 0.977 no
C141 H1411 0.963 no
C141 H1413 0.967 no
C141 H1412 0.961 no
C142 H1422 0.967 no
C142 H1421 0.968 no
C142 H1423 0.967 no
C143 H1431 1.030 no
C143 H1432 1.028 no
C143 H1433 1.032 no
C241 H2413 0.983 no
C241 H2411 0.986 no
C241 H2412 0.979 no
C242 H2422 0.958 no
C242 H2421 0.966 no
C242 H2423 0.961 no
C243 H2431 0.966 no
C243 H2432 0.970 no
C243 H2433 0.970 no
C44 C45 1.537(3) yes
C44 C46 1.537(3) yes
C44 C47 1.529(3) yes
C45 H453 0.955 no
C45 H452 0.970 no
C45 H451 0.975 no
C46 H462 0.955 no
C46 H461 0.953 no
C46 H463 0.975 no
C47 H471 0.977 no
C47 H472 0.978 no
C47 H473 0.978 no
C48 C49 1.529(4) yes
C48 C50 1.535(4) yes
C48 C51 1.543(4) yes
C49 H491 0.972 no
C49 H492 0.963 no
C49 H493 0.973 no
C50 H503 0.967 no
C50 H502 0.964 no
C50 H501 0.977 no
C51 H512 0.964 no
C51 H511 0.952 no
C51 H513 0.968 no
C148 C149 1.537(5) yes
C148 C150 1.537(5) yes
C148 C151 1.534(5) yes
C149 H1492 0.957 no
C149 H1493 0.966 no
C149 H1491 0.966 no
C150 H1501 0.965 no
C150 H1502 0.965 no
C150 H1503 0.963 no
C151 H1511 0.965 no
C151 H1513 0.959 no
C151 H1512 0.960 no
C52 C53 1.537(4) yes
C52 C54 1.536(4) yes
C52 C55 1.515(4) yes
C52 C153 1.543(5) yes
C52 C154 1.533(5) yes
C52 C155 1.544(5) yes
C53 H531 0.980 no
C53 H533 0.966 no
C53 H532 0.961 no
C54 H542 0.990 no
C54 H541 0.970 no
C54 H543 0.974 no
C55 H551 0.975 no
C55 H552 0.977 no
C55 H553 0.975 no
C153 H1533 0.965 no
C153 H1531 0.963 no
C153 H1532 0.965 no
C154 H1542 0.977 no
C154 H1541 0.964 no
C154 H1543 0.966 no
C155 H1551 0.967 no
C155 H1552 0.961 no
C155 H1553 0.962 no
O901 C902 1.422(4) yes
O901 H9011 0.804 no
C902 H9021 0.971 no
C902 H9022 0.974 no
C902 H9023 0.961 no
C903 Cl904 1.754(4) yes
C903 Cl905 1.758(4) yes
C903 H9031 1.000 no
C903 H9032 0.996 no
C913 Cl914 1.754(5) yes
C913 Cl915 1.757(5) yes
C913 H9131 0.982 no
C913 H9132 0.978 no

loop_
_geom_hbond_atom_site_label_D
_geom_hbond_atom_site_label_H
_geom_hbond_atom_site_label_A
_geom_hbond_site_symmetry_A
_geom_hbond_angle_DHA
_geom_hbond_distance_DH
_geom_hbond_distance_HA
_geom_hbond_distance_DA
_geom_hbond_publ_flag
C50 H501 O34 4_645 132 0.98 2.54 3.277(8) yes
C150 H501 O34 4_645 150 0.91 2.54 3.357(8) yes
C154 H1541 O33 4_645 134 0.96 2.57 3.315(8) yes
C903 H9031 O28 . 122 1.00 2.60 3.243(8) yes
C903 H9132 O36 . 143 1.11 2.33 3.287(8) yes
C913 H9132 O36 . 154 0.98 2.33 3.234(8) yes
O901 H9011 O35 4_545 169 0.80 1.90 2.692(3) yes
O32 H321 O901 . 151 0.81 1.83 2.565(2) yes
O30 H301 O39 . 161 0.85 1.84 2.659(2) yes
O28 H281 O33 . 171 0.84 2.16 2.997(2) yes
